data_7043559
loop_
_publ_author_name
'Bikbaeva, Zarina M.'
'Novikov, Alexander S.'
'Suslonov, Vitalii V.'
'Bokach, Nadezhda A.'
'Kukushkin, Vadim Yu.'

_publ_section_title
;
 Metal-mediated Reactions between Dialkylcyanamides and Acetamidoxime
 Generate Unusual (Nitrosoguanidinate)Nickel(II) Complexes
;
_journal_name_full 'Dalton Trans.'
_journal_paper_doi 10.1039/C7DT01960B
_journal_year 2017
_chemical_formula_moiety '2(C8 H9 N4 Ni0.5 O)'
_chemical_formula_sum 'C16 H18 N8 Ni O2'
_chemical_formula_weight 413.09
_space_group_crystal_system triclinic
_space_group_IT_number 2
_space_group_name_Hall '-P 1'
_space_group_name_H-M_alt 'P -1'
_symmetry_space_group_name_Hall '-P 1'
_symmetry_space_group_name_H-M 'P -1'
_atom_sites_solution_hydrogens geom
_atom_sites_solution_primary iterative
_audit_creation_date 2017-01-29
_audit_creation_method
;
Olex2 1.2
(compiled 2017.01.04 svn.r3372 for OlexSys, GUI svn.r5292)
;
_audit_update_record
;
2017-01-29 deposited with the CCDC.
2017-07-10 downloaded from the CCDC.
;
_cell_angle_alpha 90.489(5)
_cell_angle_beta 95.586(5)
_cell_angle_gamma 101.506(5)
_cell_formula_units_Z 2
_cell_length_a 6.5902(4)
_cell_length_b 11.1021(7)
_cell_length_c 12.3601(8)
_cell_measurement_reflns_used 3337
_cell_measurement_temperature 100(2)
_cell_measurement_theta_max 75.5210
_cell_measurement_theta_min 4.0240
_cell_volume 881.58(10)
_computing_cell_refinement
;
CrysAlisPro, Agilent Technologies,
Version 1.171.36.32 (release 02-08-2013 CrysAlis171 .NET)
(compiled Aug  2 2013,16:46:58)
;
_computing_data_collection
;
CrysAlisPro, Agilent Technologies,
Version 1.171.36.32 (release 02-08-2013 CrysAlis171 .NET)
(compiled Aug  2 2013,16:46:58)
;
_computing_data_reduction
;
CrysAlisPro, Agilent Technologies,
Version 1.171.36.32 (release 02-08-2013 CrysAlis171 .NET)
(compiled Aug  2 2013,16:46:58)
;
_computing_molecular_graphics 'Olex2 (Dolomanov et al., 2009)'
_computing_publication_material 'Olex2 (Dolomanov et al., 2009)'
_computing_structure_refinement 'ShelXL (Sheldrick, 2015)'
_computing_structure_solution
;
Superflip (Palatinus & Chapuis, 2007;Palatinus & van der Lee, 2008;
Palatinus et al., 2012)
;
_diffrn_ambient_temperature 100(2)
_diffrn_detector_area_resol_mean 10.3829
_diffrn_measured_fraction_theta_full 0.993
_diffrn_measured_fraction_theta_max 0.992
_diffrn_measurement_details
;
#__ type_ start__ end____ width___ exp.time_
  1 omega  -32.00   33.00   1.0000    9.0600
omega____ theta____ kappa____ phi______ frames
    -      -40.1287   57.0000   60.0000 65

#__ type_ start__ end____ width___ exp.time_
  2 omega  -74.00   39.00   1.0000    9.0600
omega____ theta____ kappa____ phi______ frames
    -      -40.1287   77.0000  -90.0000 113

#__ type_ start__ end____ width___ exp.time_
  3 omega  -69.00   15.00   1.0000    9.0600
omega____ theta____ kappa____ phi______ frames
    -      -40.1287   57.0000 -180.0000 84

#__ type_ start__ end____ width___ exp.time_
  4 omega   11.00  118.00   1.0000    9.0600
omega____ theta____ kappa____ phi______ frames
    -       40.1287   77.0000    0.0000 107

#__ type_ start__ end____ width___ exp.time_
  5 omega   74.00   99.00   1.0000    9.0600
omega____ theta____ kappa____ phi______ frames
    -       40.1287  178.0000 -180.0000 25

#__ type_ start__ end____ width___ exp.time_
  6 omega   40.00   75.00   1.0000   20.0000
omega____ theta____ kappa____ phi______ frames
    -      113.0000  -45.0000  150.0000 35

#__ type_ start__ end____ width___ exp.time_
  7 omega   50.00   95.00   1.0000   20.0000
omega____ theta____ kappa____ phi______ frames
    -      113.0000  -45.0000  -90.0000 45

#__ type_ start__ end____ width___ exp.time_
  8 omega   30.00  172.00   1.0000   20.0000
omega____ theta____ kappa____ phi______ frames
    -      113.0000  -15.0000  -60.0000 142

#__ type_ start__ end____ width___ exp.time_
  9 omega   85.00  153.00   1.0000   20.0000
omega____ theta____ kappa____ phi______ frames
    -      113.0000   30.0000  -30.0000 68

#__ type_ start__ end____ width___ exp.time_
 10 omega   83.00  115.00   1.0000   20.0000
omega____ theta____ kappa____ phi______ frames
    -      113.0000 -112.0000   60.0000 32

#__ type_ start__ end____ width___ exp.time_
 11 omega   64.00   91.00   1.0000   20.0000
omega____ theta____ kappa____ phi______ frames
    -      113.0000  -77.0000  -90.0000 27

#__ type_ start__ end____ width___ exp.time_
 12 omega   71.00  114.00   1.0000   20.0000
omega____ theta____ kappa____ phi______ frames
    -      113.0000  178.0000  -30.0000 43

#__ type_ start__ end____ width___ exp.time_
 13 omega   39.00   96.00   1.0000   20.0000
omega____ theta____ kappa____ phi______ frames
    -      113.0000  -45.0000 -150.0000 57

#__ type_ start__ end____ width___ exp.time_
 14 omega  101.00  162.00   1.0000   20.0000
omega____ theta____ kappa____ phi______ frames
    -      113.0000   30.0000 -150.0000 61

#__ type_ start__ end____ width___ exp.time_
 15 omega  117.00  145.00   1.0000   20.0000
omega____ theta____ kappa____ phi______ frames
    -      113.0000  -77.0000   60.0000 28

#__ type_ start__ end____ width___ exp.time_
 16 omega   43.00   86.00   1.0000   20.0000
omega____ theta____ kappa____ phi______ frames
    -      113.0000  -45.0000   30.0000 43

#__ type_ start__ end____ width___ exp.time_
 17 omega   90.00  115.00   1.0000   20.0000
omega____ theta____ kappa____ phi______ frames
    -      113.0000 -112.0000 -180.0000 25

#__ type_ start__ end____ width___ exp.time_
 18 omega   37.00   89.00   1.0000   20.0000
omega____ theta____ kappa____ phi______ frames
    -      113.0000  -30.0000   60.0000 52

#__ type_ start__ end____ width___ exp.time_
 19 omega   48.00   82.00   1.0000   20.0000
omega____ theta____ kappa____ phi______ frames
    -      113.0000 -112.0000 -180.0000 34

#__ type_ start__ end____ width___ exp.time_
 20 omega   46.00   82.00   1.0000   20.0000
omega____ theta____ kappa____ phi______ frames
    -      113.0000  -45.0000  -30.0000 36

#__ type_ start__ end____ width___ exp.time_
 21 omega   50.00  111.00   1.0000   20.0000
omega____ theta____ kappa____ phi______ frames
    -      113.0000 -112.0000 -120.0000 61

#__ type_ start__ end____ width___ exp.time_
 22 omega   60.00  115.00   1.0000   20.0000
omega____ theta____ kappa____ phi______ frames
    -      113.0000 -112.0000  150.0000 55

#__ type_ start__ end____ width___ exp.time_
 23 omega   60.00   87.00   1.0000   20.0000
omega____ theta____ kappa____ phi______ frames
    -      113.0000  -95.0000  -30.0000 27

#__ type_ start__ end____ width___ exp.time_
 24 omega  112.00  139.00   1.0000   20.0000
omega____ theta____ kappa____ phi______ frames
    -      113.0000  -77.0000  -90.0000 27

#__ type_ start__ end____ width___ exp.time_
 25 omega   71.00  115.00   1.0000   20.0000
omega____ theta____ kappa____ phi______ frames
    -      113.0000 -112.0000    0.0000 44

#__ type_ start__ end____ width___ exp.time_
 26 omega   67.00  114.00   1.0000   20.0000
omega____ theta____ kappa____ phi______ frames
    -      113.0000 -112.0000  120.0000 47

#__ type_ start__ end____ width___ exp.time_
 27 omega  139.00  177.00   1.0000   20.0000
omega____ theta____ kappa____ phi______ frames
    -      113.0000   77.0000  -60.0000 38

#__ type_ start__ end____ width___ exp.time_
 28 omega   39.00   66.00   1.0000   20.0000
omega____ theta____ kappa____ phi______ frames
    -      113.0000  -77.0000   60.0000 27

#__ type_ start__ end____ width___ exp.time_
 29 omega  131.00  177.00   1.0000   20.0000
omega____ theta____ kappa____ phi______ frames
    -      113.0000  112.0000 -180.0000 46

#__ type_ start__ end____ width___ exp.time_
 30 omega   67.00   94.00   1.0000   20.0000
omega____ theta____ kappa____ phi______ frames
    -      113.0000  -95.0000 -120.0000 27

#__ type_ start__ end____ width___ exp.time_
 31 omega   70.00  115.00   1.0000   20.0000
omega____ theta____ kappa____ phi______ frames
    -      113.0000 -112.0000  -60.0000 45
;
_diffrn_measurement_device_type 'SuperNova, Dual, Cu at zero, Atlas'
_diffrn_measurement_method '\w scans'
_diffrn_orient_matrix_UB_11 -0.0457900000
_diffrn_orient_matrix_UB_12 -0.0209029000
_diffrn_orient_matrix_UB_13 -0.1240957000
_diffrn_orient_matrix_UB_21 -0.0287787000
_diffrn_orient_matrix_UB_22 -0.1398934000
_diffrn_orient_matrix_UB_23 0.0143604000
_diffrn_orient_matrix_UB_31 -0.2336091000
_diffrn_orient_matrix_UB_32 -0.0079363000
_diffrn_orient_matrix_UB_33 0.0095526000
_diffrn_radiation_monochromator mirror
_diffrn_radiation_type CuK\a
_diffrn_radiation_wavelength 1.54184
_diffrn_reflns_av_R_equivalents 0.0723
_diffrn_reflns_av_unetI/netI 0.0547
_diffrn_reflns_Laue_measured_fraction_full 0.993
_diffrn_reflns_Laue_measured_fraction_max 0.992
_diffrn_reflns_limit_h_max 5
_diffrn_reflns_limit_h_min -8
_diffrn_reflns_limit_k_max 13
_diffrn_reflns_limit_k_min -13
_diffrn_reflns_limit_l_max 15
_diffrn_reflns_limit_l_min -15
_diffrn_reflns_number 6966
_diffrn_reflns_point_group_measured_fraction_full 0.993
_diffrn_reflns_point_group_measured_fraction_max 0.992
_diffrn_reflns_theta_full 67.684
_diffrn_reflns_theta_max 69.994
_diffrn_reflns_theta_min 3.595
_diffrn_source 'SuperNova (Cu) X-ray Source'
_exptl_absorpt_coefficient_mu 1.861
_exptl_absorpt_correction_T_max 1.00000
_exptl_absorpt_correction_T_min 0.62970
_exptl_absorpt_correction_type multi-scan
_exptl_absorpt_process_details
;
CrysAlisPro, Agilent Technologies,
Version 1.171.36.32 (release 02-08-2013 CrysAlis171 .NET)
(compiled Aug  2 2013,16:46:58)
Empirical absorption correction using spherical harmonics,
 implemented in SCALE3 ABSPACK scaling algorithm.
;
_exptl_crystal_colour 'clear red'
_exptl_crystal_colour_lustre clear
_exptl_crystal_colour_primary red
_exptl_crystal_density_diffrn 1.556
_exptl_crystal_description needle
_exptl_crystal_F_000 428
_exptl_crystal_size_max 0.15
_exptl_crystal_size_mid 0.1
_exptl_crystal_size_min 0.1
_refine_diff_density_max 1.239
_refine_diff_density_min -0.598
_refine_diff_density_rms 0.108
_refine_ls_extinction_method none
_refine_ls_goodness_of_fit_ref 1.092
_refine_ls_hydrogen_treatment constr
_refine_ls_matrix_type full
_refine_ls_number_parameters 249
_refine_ls_number_reflns 3301
_refine_ls_number_restraints 0
_refine_ls_restrained_S_all 1.092
_refine_ls_R_factor_all 0.0799
_refine_ls_R_factor_gt 0.0607
_refine_ls_shift/su_max 0.000
_refine_ls_shift/su_mean 0.000
_refine_ls_structure_factor_coef Fsqd
_refine_ls_weighting_details 'w=1/[\s^2^(Fo^2^)+(0.0881P)^2^+0.8375P] where P=(Fo^2^+2Fc^2^)/3'
_refine_ls_weighting_scheme calc
_refine_ls_wR_factor_gt 0.1503
_refine_ls_wR_factor_ref 0.1604
_reflns_Friedel_coverage 0.000
_reflns_number_gt 2662
_reflns_number_total 3301
_reflns_threshold_expression 'I > 2\s(I)'
_cod_data_source_file c7dt01960b2.cif
_cod_data_source_block 5
_cod_original_cell_volume 881.59(10)
_cod_database_code 7043559
_chemical_oxdiff_formula 'Ni C12 N5'
_reflns_odcompleteness_completeness 98.87
_reflns_odcompleteness_iscentric 1
_reflns_odcompleteness_theta 75.12
_olex2_refinement_description
;
1. Fixed Uiso
 At 1.2 times of:
  All C(H) groups, All N(H) groups
 At 1.5 times of:
  All C(H,H,H) groups
2.a Aromatic/amide H refined with riding coordinates:
 N2A(H2A), N2(H), C6(HA), C4(HB), C7(HC), C8(HD), C5(HH), C7A(H7A), C8A(H8A),
 C6A(H6A), C4A(H4A), C5A(H5A)
2.b Idealised Me refined as rotating group:
 C2(HE,HF,HG), C2A(H2AA,H2AB,H2AC)
;
_olex2_submission_special_instructions 'No special instructions were received'

loop_
_space_group_symop_operation_xyz
'x, y, z'
'-x, -y, -z'

loop_
_atom_site_label
_atom_site_type_symbol
_atom_site_fract_x
_atom_site_fract_y
_atom_site_fract_z
_atom_site_U_iso_or_equiv
_atom_site_adp_type
_atom_site_occupancy
_atom_site_site_symmetry_order
_atom_site_calc_flag
_atom_site_refinement_flags_posn
_atom_site_refinement_flags_adp
_atom_site_refinement_flags_occupancy
Ni1 Ni 1.0000 0.0000 1.0000 0.0175(2) Uani 1 2 d S T P
Ni1A Ni 0.5000 0.0000 1.0000 0.0181(2) Uani 1 2 d S T P
O1 O 0.8918(4) -0.16947(19) 0.82817(19) 0.0241(5) Uani 1 1 d . . .
O1A O 0.5207(4) 0.24363(19) 0.94864(19) 0.0248(5) Uani 1 1 d . . .
N2A N 0.4364(4) -0.0814(2) 0.8668(2) 0.0193(5) Uani 1 1 d . . .
H2A H 0.4284 -0.1611 0.8583 0.023 Uiso 1 1 calc R . .
N2 N 1.0033(4) 0.1483(2) 0.9335(2) 0.0204(6) Uani 1 1 d . . .
H H 1.0368 0.2195 0.9692 0.025 Uiso 1 1 calc R . .
N1A N 0.4839(4) 0.1360(2) 0.9127(2) 0.0194(5) Uani 1 1 d . . .
N1 N 0.9257(4) -0.0591(2) 0.8566(2) 0.0185(5) Uani 1 1 d . . .
N3 N 0.9071(4) 0.0201(2) 0.7790(2) 0.0193(5) Uani 1 1 d . . .
N3A N 0.4330(4) 0.1174(2) 0.8082(2) 0.0211(6) Uani 1 1 d . . .
N4 N 0.9370(4) 0.2321(2) 0.7625(2) 0.0225(6) Uani 1 1 d . . .
N4A N 0.3511(4) -0.0476(2) 0.6820(2) 0.0228(6) Uani 1 1 d . . .
C1A C 0.4040(5) -0.0093(3) 0.7854(3) 0.0192(6) Uani 1 1 d . . .
C1 C 0.9516(5) 0.1381(3) 0.8289(3) 0.0189(6) Uani 1 1 d . . .
C3 C 0.9923(5) 0.3568(3) 0.8053(3) 0.0217(7) Uani 1 1 d . . .
C6 C 1.0964(6) 0.5970(3) 0.8855(3) 0.0260(7) Uani 1 1 d . . .
HA H 1.1324 0.6795 0.9128 0.031 Uiso 1 1 calc R . .
C4 C 1.1966(5) 0.4061(3) 0.8435(3) 0.0230(7) Uani 1 1 d . . .
HB H 1.3008 0.3583 0.8415 0.028 Uiso 1 1 calc R . .
C7 C 0.8931(6) 0.5472(3) 0.8464(3) 0.0259(7) Uani 1 1 d . . .
HC H 0.7895 0.5957 0.8469 0.031 Uiso 1 1 calc R . .
C3A C 0.3358(6) -0.1749(3) 0.6518(2) 0.0239(7) Uani 1 1 d . . .
C8 C 0.8392(5) 0.4261(3) 0.8061(3) 0.0238(7) Uani 1 1 d . . .
HD H 0.6993 0.3916 0.7796 0.029 Uiso 1 1 calc R . .
C2 C 0.8590(7) 0.2139(3) 0.6479(3) 0.0324(8) Uani 1 1 d . . .
HE H 0.9722 0.2444 0.6031 0.049 Uiso 1 1 calc GR . .
HF H 0.7466 0.2590 0.6318 0.049 Uiso 1 1 calc GR . .
HG H 0.8059 0.1260 0.6318 0.049 Uiso 1 1 calc GR . .
C5 C 1.2477(5) 0.5267(3) 0.8850(3) 0.0250(7) Uani 1 1 d . . .
HH H 1.3870 0.5607 0.9130 0.030 Uiso 1 1 calc R . .
C2A C 0.2786(6) 0.0318(3) 0.5992(3) 0.0303(8) Uani 1 1 d . . .
H2AA H 0.1278 0.0056 0.5816 0.045 Uiso 1 1 calc GR . .
H2AB H 0.3486 0.0258 0.5335 0.045 Uiso 1 1 calc GR . .
H2AC H 0.3107 0.1171 0.6269 0.045 Uiso 1 1 calc GR . .
C7A C 0.1353(6) -0.3768(3) 0.6065(3) 0.0314(8) Uani 1 1 d . . .
H7A H 0.0042 -0.4315 0.5941 0.038 Uiso 1 1 calc R . .
C8A C 0.1445(6) -0.2545(3) 0.6358(3) 0.0278(7) Uani 1 1 d . . .
H8A H 0.0205 -0.2258 0.6449 0.033 Uiso 1 1 calc R . .
C6A C 0.3153(6) -0.4192(3) 0.5951(3) 0.0327(8) Uani 1 1 d . . .
H6A H 0.3080 -0.5030 0.5756 0.039 Uiso 1 1 calc R . .
C4A C 0.5182(6) -0.2167(3) 0.6401(3) 0.0286(7) Uani 1 1 d . . .
H4A H 0.6493 -0.1616 0.6510 0.034 Uiso 1 1 calc R . .
C5A C 0.5072(6) -0.3392(3) 0.6123(3) 0.0353(8) Uani 1 1 d . . .
H5A H 0.6312 -0.3685 0.6050 0.042 Uiso 1 1 calc R . .

loop_
_atom_site_aniso_label
_atom_site_aniso_U_11
_atom_site_aniso_U_22
_atom_site_aniso_U_33
_atom_site_aniso_U_23
_atom_site_aniso_U_13
_atom_site_aniso_U_12
Ni1 0.0254(4) 0.0080(3) 0.0186(4) 0.0009(2) 0.0013(3) 0.0026(3)
Ni1A 0.0247(4) 0.0106(4) 0.0182(4) -0.0001(3) 0.0000(3) 0.0029(3)
O1 0.0333(13) 0.0103(10) 0.0287(12) -0.0010(8) 0.0012(10) 0.0052(8)
O1A 0.0315(13) 0.0115(10) 0.0300(12) -0.0010(8) -0.0001(10) 0.0026(8)
N2A 0.0233(14) 0.0127(11) 0.0214(12) -0.0007(9) -0.0011(10) 0.0037(9)
N2 0.0298(15) 0.0075(11) 0.0232(13) 0.0004(9) 0.0019(11) 0.0024(9)
N1A 0.0215(14) 0.0130(11) 0.0237(13) 0.0019(9) 0.0020(10) 0.0040(9)
N1 0.0193(14) 0.0113(11) 0.0243(13) 0.0009(9) 0.0019(10) 0.0020(9)
N3 0.0237(14) 0.0130(12) 0.0204(12) 0.0006(9) 0.0005(10) 0.0026(9)
N3A 0.0249(15) 0.0148(12) 0.0228(13) 0.0018(10) 0.0005(11) 0.0030(10)
N4 0.0318(15) 0.0114(12) 0.0233(14) 0.0012(10) -0.0001(11) 0.0037(10)
N4A 0.0285(15) 0.0167(12) 0.0233(13) 0.0010(10) -0.0014(11) 0.0070(10)
C1A 0.0196(16) 0.0148(14) 0.0227(15) -0.0015(11) 0.0015(12) 0.0028(11)
C1 0.0206(16) 0.0099(13) 0.0260(15) 0.0022(11) 0.0026(12) 0.0027(10)
C3 0.0315(18) 0.0107(13) 0.0222(15) 0.0032(11) 0.0030(13) 0.0019(12)
C6 0.039(2) 0.0124(14) 0.0265(16) 0.0031(11) 0.0061(14) 0.0041(13)
C4 0.0291(18) 0.0152(14) 0.0256(16) 0.0044(11) 0.0040(13) 0.0061(12)
C7 0.0339(19) 0.0150(14) 0.0309(17) 0.0027(12) 0.0076(15) 0.0075(13)
C3A 0.0354(19) 0.0188(15) 0.0169(14) -0.0013(11) -0.0008(13) 0.0054(13)
C8 0.0264(18) 0.0149(14) 0.0294(16) 0.0060(12) 0.0019(13) 0.0027(12)
C2 0.054(2) 0.0192(15) 0.0231(17) 0.0004(12) -0.0040(15) 0.0083(15)
C5 0.0288(18) 0.0176(15) 0.0268(16) 0.0033(12) 0.0004(13) 0.0012(12)
C2A 0.042(2) 0.0247(16) 0.0248(17) 0.0024(13) -0.0024(15) 0.0112(14)
C7A 0.040(2) 0.0235(16) 0.0271(17) -0.0017(13) 0.0048(15) -0.0023(14)
C8A 0.033(2) 0.0251(16) 0.0250(16) -0.0013(12) 0.0050(14) 0.0035(14)
C6A 0.051(2) 0.0226(16) 0.0247(17) -0.0027(13) -0.0009(16) 0.0098(15)
C4A 0.0280(19) 0.0275(17) 0.0297(17) -0.0045(13) -0.0043(14) 0.0076(13)
C5A 0.038(2) 0.0319(19) 0.037(2) -0.0075(15) -0.0054(16) 0.0155(16)

loop_
_atom_type_symbol
_atom_type_description
_atom_type_scat_dispersion_real
_atom_type_scat_dispersion_imag
_atom_type_scat_source
C C 0.0181 0.0091 'International Tables Vol C Tables 4.2.6.8 and 6.1.1.4'
H H 0.0000 0.0000 'International Tables Vol C Tables 4.2.6.8 and 6.1.1.4'
N N 0.0311 0.0180 'International Tables Vol C Tables 4.2.6.8 and 6.1.1.4'
Ni Ni -3.0029 0.5091 'International Tables Vol C Tables 4.2.6.8 and 6.1.1.4'
O O 0.0492 0.0322 'International Tables Vol C Tables 4.2.6.8 and 6.1.1.4'

loop_
_geom_angle_atom_site_label_1
_geom_angle_atom_site_label_2
_geom_angle_atom_site_label_3
_geom_angle
_geom_angle_site_symmetry_1
_geom_angle_site_symmetry_3
N2 Ni1 N2 180.0 . 2_757
N2 Ni1 N1 81.43(11) . .
N2 Ni1 N1 98.57(11) . 2_757
N2 Ni1 N1 81.43(11) 2_757 2_757
N2 Ni1 N1 98.57(11) 2_757 .
N1 Ni1 N1 180.0 2_757 .
N2A Ni1A N2A 180.0 . 2_657
N2A Ni1A N1A 81.46(11) . .
N2A Ni1A N1A 81.46(11) 2_657 2_657
N2A Ni1A N1A 98.54(11) 2_657 .
N2A Ni1A N1A 98.54(11) . 2_657
N1A Ni1A N1A 180.0 2_657 .
Ni1A N2A H2A 123.1 . .
C1A N2A Ni1A 113.8(2) . .
C1A N2A H2A 123.1 . .
Ni1 N2 H 123.0 . .
C1 N2 Ni1 113.9(2) . .
C1 N2 H 123.0 . .
O1A N1A Ni1A 123.6(2) . .
O1A N1A N3A 117.7(2) . .
N3A N1A Ni1A 118.74(19) . .
O1 N1 Ni1 124.4(2) . .
O1 N1 N3 116.6(3) . .
N3 N1 Ni1 118.91(19) . .
N1 N3 C1 107.1(2) . .
N1A N3A C1A 108.0(2) . .
C1 N4 C3 119.9(3) . .
C1 N4 C2 122.7(3) . .
C3 N4 C2 117.4(3) . .
C1A N4A C3A 120.1(3) . .
C1A N4A C2A 122.0(3) . .
C3A N4A C2A 117.4(3) . .
N2A C1A N3A 117.9(3) . .
N2A C1A N4A 124.8(3) . .
N4A C1A N3A 117.3(3) . .
N2 C1 N3 118.6(3) . .
N2 C1 N4 125.4(3) . .
N4 C1 N3 116.0(3) . .
C4 C3 N4 119.8(3) . .
C4 C3 C8 121.0(3) . .
C8 C3 N4 119.2(3) . .
C7 C6 HA 120.0 . .
C7 C6 C5 120.1(3) . .
C5 C6 HA 120.0 . .
C3 C4 HB 120.4 . .
C3 C4 C5 119.2(3) . .
C5 C4 HB 120.4 . .
C6 C7 HC 119.9 . .
C6 C7 C8 120.2(3) . .
C8 C7 HC 119.9 . .
C8A C3A N4A 120.9(3) . .
C8A C3A C4A 120.6(3) . .
C4A C3A N4A 118.6(3) . .
C3 C8 C7 119.2(3) . .
C3 C8 HD 120.4 . .
C7 C8 HD 120.4 . .
N4 C2 HE 109.5 . .
N4 C2 HF 109.5 . .
N4 C2 HG 109.5 . .
HE C2 HF 109.5 . .
HE C2 HG 109.5 . .
HF C2 HG 109.5 . .
C6 C5 C4 120.3(3) . .
C6 C5 HH 119.9 . .
C4 C5 HH 119.9 . .
N4A C2A H2AA 109.5 . .
N4A C2A H2AB 109.5 . .
N4A C2A H2AC 109.5 . .
H2AA C2A H2AB 109.5 . .
H2AA C2A H2AC 109.5 . .
H2AB C2A H2AC 109.5 . .
C8A C7A H7A 119.8 . .
C6A C7A H7A 119.8 . .
C6A C7A C8A 120.5(3) . .
C3A C8A C7A 119.4(3) . .
C3A C8A H8A 120.3 . .
C7A C8A H8A 120.3 . .
C7A C6A H6A 120.1 . .
C7A C6A C5A 119.9(3) . .
C5A C6A H6A 120.1 . .
C3A C4A H4A 120.3 . .
C5A C4A C3A 119.5(3) . .
C5A C4A H4A 120.3 . .
C6A C5A H5A 119.9 . .
C4A C5A C6A 120.2(4) . .
C4A C5A H5A 119.9 . .

loop_
_geom_bond_atom_site_label_1
_geom_bond_atom_site_label_2
_geom_bond_distance
_geom_bond_site_symmetry_2
Ni1 N2 1.844(2) .
Ni1 N2 1.844(2) 2_757
Ni1 N1 1.869(3) .
Ni1 N1 1.869(3) 2_757
Ni1A N2A 1.842(3) .
Ni1A N2A 1.842(3) 2_657
Ni1A N1A 1.878(3) .
Ni1A N1A 1.878(3) 2_657
O1 N1 1.242(3) .
O1A N1A 1.240(3) .
N2A H2A 0.8800 .
N2A C1A 1.319(4) .
N2 H 0.8800 .
N2 C1 1.303(4) .
N1A N3A 1.307(4) .
N1 N3 1.320(4) .
N3 C1 1.407(4) .
N3A C1A 1.404(4) .
N4 C1 1.346(4) .
N4 C3 1.442(4) .
N4 C2 1.457(4) .
N4A C1A 1.334(4) .
N4A C3A 1.440(4) .
N4A C2A 1.463(4) .
C3 C4 1.383(5) .
C3 C8 1.386(5) .
C6 HA 0.9500 .
C6 C7 1.382(5) .
C6 C5 1.384(5) .
C4 HB 0.9500 .
C4 C5 1.394(4) .
C7 HC 0.9500 .
C7 C8 1.394(4) .
C3A C8A 1.383(5) .
C3A C4A 1.391(5) .
C8 HD 0.9500 .
C2 HE 0.9800 .
C2 HF 0.9800 .
C2 HG 0.9800 .
C5 HH 0.9500 .
C2A H2AA 0.9800 .
C2A H2AB 0.9800 .
C2A H2AC 0.9800 .
C7A H7A 0.9500 .
C7A C8A 1.391(5) .
C7A C6A 1.379(6) .
C8A H8A 0.9500 .
C6A H6A 0.9500 .
C6A C5A 1.390(6) .
C4A H4A 0.9500 .
C4A C5A 1.386(5) .
C5A H5A 0.9500 .
